data_4314189
loop_
_publ_author_name
'Shutaro Osa'
'Yukinari Sunatsuki'
'Yoko Yamamoto'
'Masaaki Nakamura'
'Tomoshige Shimamoto'
'Naohide Matsumoto'
'Nazzareno Re'

_publ_contact_author_email naohide@aster.sci.kumamoto-u.ac.jp
_publ_contact_author_fax +81-96-342-3390
_publ_contact_author_name 'Naohide Matsumoto'
_publ_contact_author_phone +81-96-342-3390
_publ_section_title
;
 Synthesis and Magnetic Properties of Heterometal Cyclic Tetranuclear
 Complexes [CuIILMII(hfac)]2 (MII= Zn, Cu, Ni, Co, Fe, Mn; H3L =
 1-(2-Hydroxybenzamido)-2-((2-hydroxy-3-methoxybenzylidene)amino)ethane;
 Hhfac = Hexafluoroacetylacetone)
;
_journal_name_full 'Inorganic Chemistry'
_journal_page_first 5507
_journal_page_last 5512
_journal_paper_doi 10.1021/ic0344012
_journal_volume 42
_journal_year 2003
_chemical_formula_moiety 'C22.50 H17 Cl Cu2 F6 N2 O6 '
_chemical_formula_sum 'C22.5 H17 Cl Cu2 F6 N2 O6'
_chemical_formula_weight 687.93
_space_group_IT_number 14
_symmetry_cell_setting monoclinic
_symmetry_Int_Tables_number 14
_symmetry_space_group_name_Hall '-P 2yn'
_symmetry_space_group_name_H-M 'P 1 21/n 1'
_cell_angle_alpha 90
_cell_angle_beta 108.71(2)
_cell_angle_gamma 90
_cell_formula_units_Z 4
_cell_length_a 17.488(6)
_cell_length_b 10.551(8)
_cell_length_c 15.329(4)
_cell_measurement_reflns_used 25
_cell_measurement_temperature 293.1
_cell_measurement_theta_max 14.7
_cell_measurement_theta_min 14.2
_cell_volume 2679(2)
_computing_cell_refinement Unknown
_computing_data_collection Unknown
_computing_data_reduction CrystalStructure
_computing_publication_material 'CrystalStructure Ver. 3.10'
_computing_structure_refinement CRYSTALS
_computing_structure_solution SIR92
_diffrn_measured_fraction_theta_full 0.9998
_diffrn_measured_fraction_theta_max 0.9998
_diffrn_radiation_type 'Mo K\a'
_diffrn_radiation_wavelength 0.7107
_diffrn_reflns_limit_h_max 19
_diffrn_reflns_limit_h_min -20
_diffrn_reflns_limit_k_max 0
_diffrn_reflns_limit_k_min -12
_diffrn_reflns_limit_l_max 18
_diffrn_reflns_limit_l_min 0
_diffrn_reflns_number 5205
_diffrn_reflns_theta_full 25.00
_diffrn_reflns_theta_max 25.00
_exptl_absorpt_coefficient_mu 1.769
_exptl_absorpt_correction_T_max 0.702
_exptl_absorpt_correction_T_min 0.661
_exptl_absorpt_correction_type psi-scan
_exptl_absorpt_process_details '(North, Phillips & Mathews, 1968)'
_exptl_crystal_colour brown
_exptl_crystal_density_diffrn 1.705
_exptl_crystal_density_method 'not measured'
_exptl_crystal_description prismatic
_exptl_crystal_F_000 1372.00
_exptl_crystal_size_max 0.30
_exptl_crystal_size_mid 0.20
_exptl_crystal_size_min 0.20
_refine_diff_density_max 1.44
_refine_diff_density_min -1.34
_refine_ls_extinction_method none
_refine_ls_goodness_of_fit_ref 1.903
_refine_ls_hydrogen_treatment refall
_refine_ls_number_parameters 368
_refine_ls_number_reflns 4721
_refine_ls_R_factor_gt 0.0640
_refine_ls_shift/su_max 0.0210
_refine_ls_structure_factor_coef Fsqd
_refine_ls_weighting_details
;
    Chebychev polynomial with 3 parameters (Carruthers & Watkin, 1979)
    2922.0000    0.0000    -2195.0900
;
_refine_ls_weighting_scheme calc
_refine_ls_wR_factor_ref 0.0620
_reflns_number_gt 2645
_reflns_number_total 4722
_reflns_threshold_expression F^2^>2.0\s(F^2^)
_cod_data_source_file ic0344012si20030415_102107_2.cif
_cod_data_source_block '_[CuLCu(hfac)]2_CH2Cl2'
_cod_depositor_comments
;
The following automatic conversions were performed:

'_exptl_absorpt_correction_type' tag value 'psi-scans' was replaced
with 'psi-scan' value.

Automatic conversion script
Id: cif_fix_values 1646 2011-03-28 12:23:43Z adriana 
;
_cod_original_cell_volume 2679.0(2)
_cod_original_formula_sum 'C22.50 H17 Cl Cu2 F6 N2 O6 '
_cod_database_code 4314189

loop_
_symmetry_equiv_pos_as_xyz
x,y,z
-x,-y,-z
-x+1/2,y+1/2,-z+1/2
x+1/2,-y+1/2,z+1/2

loop_
_atom_site_label
_atom_site_type_symbol
_atom_site_fract_x
_atom_site_fract_y
_atom_site_fract_z
_atom_site_U_iso_or_equiv
_atom_site_adp_type
_atom_site_occupancy
_atom_site_symmetry_multiplicity
_atom_site_calc_flag
_atom_site_refinement_flags
_atom_site_disorder_assembly
_atom_site_disorder_group
Cu1 Cu 0.47785(5) 0.2931(1) 0.46082(6) 0.0461(3) Uani 1.00 1 d . . .
Cu2 Cu 0.66614(5) 0.2921(1) 0.51123(6) 0.0503(3) Uani 1.00 1 d . . .
Cl1 Cl 0.5958(8) 0.448(1) 0.0289(9) 0.72(1) Uiso 1.00 1 d . . .
F1 F 0.7410(5) 0.141(1) 0.2216(5) 0.236(5) Uani 1.00 1 d . . .
F2 F 0.6216(6) 0.166(1) 0.2153(5) 0.224(5) Uani 1.00 1 d . . .
F3 F 0.683(1) 0.014(1) 0.2848(8) 0.258(7) Uani 1.00 1 d . . .
F4 F 0.9238(4) 0.4199(8) 0.4269(5) 0.150(3) Uani 1.00 1 d . . .
F5 F 0.8718(5) 0.5493(8) 0.4932(7) 0.178(4) Uani 1.00 1 d . . .
F6 F 0.9347(4) 0.3914(9) 0.5610(5) 0.178(4) Uani 1.00 1 d . . .
O1 O 0.3342(3) 0.6030(5) 0.3844(3) 0.049(2) Uani 1.00 1 d . . .
O2 O 0.5465(3) 0.3872(5) 0.4124(3) 0.051(2) Uani 1.00 1 d . . .
O3 O 0.5732(2) 0.1916(5) 0.5189(3) 0.046(1) Uani 1.00 1 d . . .
O4 O 0.7189(3) 0.1188(5) 0.6071(4) 0.063(2) Uani 1.00 1 d . . .
O5 O 0.6676(3) 0.1946(6) 0.4034(4) 0.067(2) Uani 1.00 1 d . . .
O6 O 0.7700(3) 0.3665(6) 0.5175(4) 0.065(2) Uani 1.00 1 d . . .
N1 N 0.3866(3) 0.4040(6) 0.4192(4) 0.044(2) Uani 1.00 1 d . . .
N2 N 0.4113(3) 0.1927(6) 0.5107(4) 0.048(2) Uani 1.00 1 d . . .
C1 C 0.5222(5) 0.4848(8) 0.3548(5) 0.049(3) Uani 1.00 1 d . . .
C2 C 0.5740(5) 0.5236(8) 0.3068(6) 0.064(3) Uani 1.00 1 d . . .
C3 C 0.5530(6) 0.6254(9) 0.2472(6) 0.073(3) Uani 1.00 1 d . . .
C4 C 0.4825(5) 0.6905(9) 0.2340(5) 0.068(3) Uani 1.00 1 d . . .
C5 C 0.4314(5) 0.6541(7) 0.2808(5) 0.054(3) Uani 1.00 1 d . . .
C6 C 0.4493(4) 0.5510(7) 0.3413(5) 0.040(2) Uani 1.00 1 d . . .
C7 C 0.3880(5) 0.5185(8) 0.3859(5) 0.043(3) Uani 1.00 1 d . . .
C8 C 0.3254(5) 0.3744(8) 0.4591(5) 0.054(3) Uani 1.00 1 d . . .
C9 C 0.3253(5) 0.2327(8) 0.4764(6) 0.064(3) Uani 1.00 1 d . . .
C10 C 0.4333(5) 0.1023(8) 0.5706(6) 0.061(3) Uani 1.00 1 d . . .
C11 C 0.5170(5) 0.0604(7) 0.6111(5) 0.056(3) Uani 1.00 1 d . . .
C12 C 0.5326(6) -0.0319(9) 0.6812(6) 0.076(4) Uani 1.00 1 d . . .
C13 C 0.6095(7) -0.0712(9) 0.7277(7) 0.090(4) Uani 1.00 1 d . . .
C14 C 0.6738(5) -0.0204(9) 0.7074(6) 0.066(3) Uani 1.00 1 d . . .
C15 C 0.6590(6) 0.0666(8) 0.6356(6) 0.052(3) Uani 1.00 1 d . . .
C16 C 0.5820(5) 0.1076(8) 0.5863(6) 0.048(3) Uani 1.00 1 d . . .
C17 C 0.8007(5) 0.0969(9) 0.6578(6) 0.102(4) Uani 1.00 1 d . . .
C18 C 0.6968(8) 0.134(2) 0.270(1) 0.140(7) Uani 1.00 1 d . . .
C19 C 0.7145(6) 0.213(1) 0.3578(6) 0.078(3) Uani 1.00 1 d . . .
C20 C 0.7838(5) 0.291(1) 0.3808(6) 0.086(3) Uani 1.00 1 d . . .
C21 C 0.8059(5) 0.3574(9) 0.4596(6) 0.064(3) Uani 1.00 1 d . . .
C22 C 0.8823(7) 0.431(1) 0.4828(9) 0.098(5) Uani 1.00 1 d . . .
C23 C 0.50000(1) 0.50000(1) 0.00000(1) 0.177(8) Uiso 1.00 1 d . . .
H1 H 0.6237(5) 0.4807(8) 0.3155(6) 0.080(3) Uiso 1.00 1 c . . .
H2 H 0.5882(6) 0.6508(9) 0.2145(6) 0.091(4) Uiso 1.00 1 c . . .
H3 H 0.4693(5) 0.7599(9) 0.1923(5) 0.080(3) Uiso 1.00 1 c . . .
H4 H 0.3828(5) 0.7001(7) 0.2721(5) 0.063(3) Uiso 1.00 1 c . . .
H5 H 0.3373(5) 0.4174(8) 0.5164(5) 0.064(3) Uiso 1.00 1 c . . .
H6 H 0.2741(5) 0.4009(8) 0.4195(5) 0.064(3) Uiso 1.00 1 c . . .
H7 H 0.2978(5) 0.1903(8) 0.4204(6) 0.076(3) Uiso 1.00 1 c . . .
H8 H 0.2995(5) 0.2147(8) 0.5208(6) 0.076(3) Uiso 1.00 1 c . . .
H9 H 0.3928(5) 0.0610(8) 0.5891(6) 0.073(3) Uiso 1.00 1 c . . .
H10 H 0.4888(6) -0.0667(9) 0.6972(6) 0.092(4) Uiso 1.00 1 c . . .
H11 H 0.6183(7) -0.1356(9) 0.7732(7) 0.103(4) Uiso 1.00 1 c . . .
H12 H 0.7275(5) -0.0431(9) 0.7422(6) 0.073(3) Uiso 1.00 1 c . . .
H13 H 0.8052(5) 0.0234(9) 0.6949(6) 0.107(4) Uiso 1.00 1 c . . .
H14 H 0.8299(5) 0.0844(9) 0.6158(6) 0.107(4) Uiso 1.00 1 c . . .
H15 H 0.8223(5) 0.1678(9) 0.6959(6) 0.107(4) Uiso 1.00 1 c . . .
H16 H 0.8155(5) 0.296(1) 0.3409(6) 0.107(4) Uiso 1.00 1 c . . .
H17 H 0.47800(1) 0.40600(1) 0.02800(1) 0.21(1) Uiso 1.00 1 c . . .

loop_
_atom_site_aniso_label
_atom_site_aniso_U_11
_atom_site_aniso_U_22
_atom_site_aniso_U_33
_atom_site_aniso_U_12
_atom_site_aniso_U_13
_atom_site_aniso_U_23
Cu1 0.0392(5) 0.0432(6) 0.0501(6) -0.0003(6) 0.0063(5) 0.0008(6)
Cu2 0.0394(5) 0.0489(6) 0.0582(7) 0.0022(6) 0.0095(5) -0.0036(7)
F1 0.173(7) 0.42(2) 0.176(8) -0.126(9) 0.137(7) -0.173(9)
F2 0.191(9) 0.34(2) 0.126(7) -0.03(1) 0.035(6) -0.130(9)
F3 0.45(2) 0.17(1) 0.22(1) -0.08(1) 0.20(1) -0.138(9)
F4 0.101(5) 0.226(9) 0.132(6) -0.069(5) 0.048(4) -0.001(6)
F5 0.147(7) 0.129(7) 0.28(1) -0.064(6) 0.104(8) -0.037(8)
F6 0.075(4) 0.31(1) 0.126(6) -0.069(6) -0.007(4) 0.044(6)
O1 0.040(3) 0.047(3) 0.052(3) 0.012(3) 0.004(3) -0.006(3)
O2 0.035(3) 0.058(4) 0.055(3) 0.000(3) 0.009(3) 0.010(3)
O3 0.038(2) 0.039(3) 0.053(3) -0.002(3) 0.004(2) -0.001(3)
O4 0.047(3) 0.068(4) 0.061(4) 0.009(3) -0.001(3) 0.006(3)
O5 0.059(3) 0.076(4) 0.074(4) 0.001(4) 0.031(3) -0.029(4)
O6 0.048(3) 0.075(4) 0.070(4) -0.006(3) 0.016(3) -0.015(4)
N1 0.029(3) 0.051(5) 0.048(4) -0.001(3) 0.008(3) -0.004(4)
N2 0.038(4) 0.039(4) 0.065(4) -0.010(4) 0.013(3) -0.005(4)
C1 0.054(5) 0.043(5) 0.044(5) -0.007(5) 0.009(4) -0.008(4)
C2 0.065(6) 0.075(7) 0.060(6) 0.012(5) 0.031(5) 0.007(5)
C3 0.074(6) 0.078(7) 0.075(7) -0.018(6) 0.037(5) -0.003(6)
C4 0.081(6) 0.061(6) 0.058(5) 0.007(6) 0.016(5) 0.009(5)
C5 0.061(5) 0.052(6) 0.046(5) 0.003(4) 0.015(4) -0.006(4)
C6 0.042(4) 0.035(5) 0.038(5) -0.009(4) 0.005(4) -0.003(4)
C7 0.037(5) 0.049(6) 0.036(5) -0.006(4) 0.000(4) -0.013(4)
C8 0.046(5) 0.045(5) 0.069(6) 0.000(5) 0.015(5) -0.004(5)
C9 0.052(5) 0.051(6) 0.088(7) -0.007(5) 0.021(5) -0.011(5)
C10 0.061(6) 0.041(5) 0.080(7) -0.004(5) 0.022(5) 0.003(5)
C11 0.077(6) 0.040(5) 0.042(5) 0.006(5) 0.006(5) -0.003(4)
C12 0.103(8) 0.052(7) 0.076(7) -0.012(6) 0.033(6) 0.003(6)
C13 0.107(9) 0.072(8) 0.077(8) 0.026(7) 0.012(7) 0.028(6)
C14 0.071(7) 0.056(6) 0.055(6) 0.006(5) -0.002(5) -0.003(5)
C15 0.055(6) 0.044(6) 0.047(5) 0.005(5) 0.001(5) 0.001(4)
C16 0.048(5) 0.041(5) 0.050(5) 0.000(4) 0.009(4) -0.002(4)
C17 0.055(6) 0.091(8) 0.122(9) 0.013(6) -0.024(6) 0.010(7)
C18 0.076(9) 0.21(2) 0.13(1) -0.01(1) 0.021(9) -0.05(1)
C19 0.077(6) 0.098(8) 0.058(6) 0.023(7) 0.022(5) -0.009(7)
C20 0.063(6) 0.109(8) 0.096(7) -0.004(7) 0.039(5) -0.007(8)
C21 0.047(5) 0.076(7) 0.067(7) -0.005(5) 0.015(5) -0.003(6)
C22 0.084(9) 0.13(1) 0.11(1) -0.047(9) 0.063(8) -0.014(9)

loop_
_atom_type_symbol
_atom_type_description
_atom_type_scat_dispersion_real
_atom_type_scat_dispersion_imag
_atom_type_scat_source
C C 0.003 0.002
;
International Tables for Crystallography
(1992, Vol. C, Tables 4.2.6.8 and 6.1.1.4)
;
H H 0.000 0.000
;
International Tables for Crystallography
(1992, Vol. C, Table 6.1.1.4)
;
N N 0.006 0.003
;
International Tables for Crystallography
(1992, Vol. C, Tables 4.2.6.8 and 6.1.1.4)
;
O O 0.011 0.006
;
International Tables for Crystallography
(1992, Vol. C, Tables 4.2.6.8 and 6.1.1.4)
;
F F 0.017 0.010
;
International Tables for Crystallography
(1992, Vol. C, Tables 4.2.6.8 and 6.1.1.4)
;
Cu Cu 0.320 1.265
;
International Tables for Crystallography
(1992, Vol. C, Tables 4.2.6.8 and 6.1.1.4)
;
Cl Cl 0.148 0.159
;
International Tables for Crystallography
(1992, Vol. C, Tables 4.2.6.8 and 6.1.1.4)
;

loop_
_geom_angle_atom_site_label_1
_geom_angle_site_symmetry_1
_geom_angle_atom_site_label_2
_geom_angle_site_symmetry_2
_geom_angle_atom_site_label_3
_geom_angle_site_symmetry_3
_geom_angle
_geom_angle_publ_flag
Cu2 . Cu1 . O2 . 49.20(14) yes
Cu2 . Cu1 . O3 . 37.29(15) yes
O2 . Cu1 . O3 . 84.8(2) yes
Cu2 . Cu1 . N1 . 141.4(2) yes
O2 . Cu1 . N1 . 96.6(2) yes
O3 . Cu1 . N1 . 172.4(2) yes
Cu2 . Cu1 . N2 . 128.91(18) yes
O2 . Cu1 . N2 . 177.8(2) yes
O3 . Cu1 . N2 . 93.1(2) yes
N1 . Cu1 . N2 . 85.6(3) yes
Cu1 . Cu2 . O2 . 36.86(12) yes
Cu1 . Cu2 . O3 . 36.53(14) yes
O2 . Cu2 . O3 . 72.01(18) yes
Cu1 . Cu2 . O4 . 109.19(14) yes
O2 . Cu2 . O4 . 144.94(18) yes
O3 . Cu2 . O4 . 73.1(2) yes
Cu1 . Cu2 . O5 . 95.22(15) yes
O2 . Cu2 . O5 . 86.0(2) yes
O3 . Cu2 . O5 . 90.1(2) yes
O4 . Cu2 . O5 . 90.6(2) yes
Cu1 . Cu2 . O6 . 153.97(18) yes
O2 . Cu2 . O6 . 118.5(2) yes
O3 . Cu2 . O6 . 169.4(2) yes
O4 . Cu2 . O6 . 96.3(2) yes
O5 . Cu2 . O6 . 89.4(2) yes
Cu1 . O2 . Cu2 . 93.9(2) yes
Cu1 . O2 . C1 . 124.1(5) yes
Cu2 . O2 . C1 . 140.9(5) yes
Cu1 . O3 . Cu2 . 106.2(3) yes
Cu1 . O3 . C16 . 126.2(5) yes
Cu2 . O3 . C16 . 120.7(4) yes
Cu2 . O4 . C15 . 109.0(5) yes
Cu2 . O4 . C17 . 126.8(5) yes
C15 . O4 . C17 . 120.1(7) yes
Cu2 . O5 . C19 . 125.4(7) yes
Cu2 . O6 . C21 . 127.5(6) yes
Cu1 . N1 . C7 . 125.1(5) yes
Cu1 . N1 . C8 . 112.5(5) yes
C7 . N1 . C8 . 118.5(7) yes
Cu1 . N2 . C9 . 112.2(5) yes
Cu1 . N2 . C10 . 127.9(5) yes
C9 . N2 . C10 . 119.8(7) yes
O2 . C1 . C2 . 116.9(7) yes
O2 . C1 . C6 . 124.1(7) yes
C2 . C1 . C6 . 119.0(7) yes
C1 . C2 . C3 . 119.7(8) yes
C1 . C2 . H1 . 120.2(1) no
C3 . C2 . H1 . 120.2(1) no
C2 . C3 . C4 . 121.7(8) yes
C2 . C3 . H2 . 119.2(1) no
C4 . C3 . H2 . 119.2(1) no
C3 . C4 . C5 . 119.4(9) yes
C3 . C4 . H3 . 120.0(1) no
C5 . C4 . H3 . 120.6(1) no
C4 . C5 . C6 . 121.4(8) yes
C4 . C5 . H4 . 119.2(9) no
C6 . C5 . H4 . 119.4(9) no
C1 . C6 . C5 . 118.8(7) yes
C1 . C6 . C7 . 124.8(7) yes
C5 . C6 . C7 . 116.4(7) yes
O1 . C7 . N1 . 122.6(8) yes
O1 . C7 . C6 . 117.5(7) yes
N1 . C7 . C6 . 119.8(8) yes
N1 . C8 . C9 . 109.4(7) yes
N1 . C8 . H5 . 108.6(9) no
C9 . C8 . H5 . 108.7(9) no
N1 . C8 . H6 . 110.2(9) no
C9 . C8 . H6 . 110.4(9) no
H5 . C8 . H6 . 109.5(1) no
N2 . C9 . C8 . 106.5(7) yes
N2 . C9 . H7 . 110.4(9) no
C8 . C9 . H7 . 109.6(9) no
N2 . C9 . H8 . 110.4(9) no
C8 . C9 . H8 . 110.4(9) no
H7 . C9 . H8 . 109.5(1) no
N2 . C10 . C11 . 123.6(8) yes
N2 . C10 . H9 . 118.1(1) no
C11 . C10 . H9 . 118.3(1) no
C10 . C11 . C12 . 117.1(9) yes
C10 . C11 . C16 . 124.4(8) yes
C12 . C11 . C16 . 118.5(8) yes
C11 . C12 . C13 . 121.6(10) yes
C11 . C12 . H10 . 119.3(1) no
C13 . C12 . H10 . 119.1(1) no
C12 . C13 . C14 . 120.3(9) yes
C12 . C13 . H11 . 120.0(1) no
C14 . C13 . H11 . 119.7(1) no
C13 . C14 . C15 . 118.7(8) yes
C13 . C14 . H12 . 120.6(1) no
C15 . C14 . H12 . 120.6(1) no
O4 . C15 . C14 . 123.3(8) yes
O4 . C15 . C16 . 114.1(8) yes
C14 . C15 . C16 . 122.6(9) yes
O3 . C16 . C11 . 123.1(7) yes
O3 . C16 . C15 . 118.7(8) yes
C11 . C16 . C15 . 118.2(8) yes
O4 . C17 . H13 . 109.7(9) no
O4 . C17 . H14 . 108.7(9) no
H13 . C17 . H14 . 109.5(1) no
O4 . C17 . H15 . 110.0(9) no
H13 . C17 . H15 . 109.5(1) no
H14 . C17 . H15 . 109.5(1) no
F1 . C18 . F2 . 106.8(16) yes
F1 . C18 . F3 . 110.8(17) yes
F2 . C18 . F3 . 98.8(13) yes
F1 . C18 . C19 . 120.2(13) yes
F2 . C18 . C19 . 106.6(12) yes
F3 . C18 . C19 . 111.3(15) yes
O5 . C19 . C18 . 115.1(11) yes
O5 . C19 . C20 . 127.8(9) yes
C18 . C19 . C20 . 116.9(9) yes
C19 . C20 . C21 . 120.4(9) yes
C19 . C20 . H16 . 120.0(1) no
C21 . C20 . H16 . 119.6(1) no
O6 . C21 . C20 . 128.1(9) yes
O6 . C21 . C22 . 114.1(9) yes
C20 . C21 . C22 . 117.8(9) yes
F4 . C22 . F5 . 107.9(11) yes
F4 . C22 . F6 . 101.4(11) yes
F5 . C22 . F6 . 106.5(11) yes
F4 . C22 . C21 . 116.3(11) yes
F5 . C22 . C21 . 112.8(12) yes
F6 . C22 . C21 . 111.0(10) yes
Cl1 . C23 . H17 . 92.6(5) no

loop_
_geom_bond_atom_site_label_1
_geom_bond_site_symmetry_1
_geom_bond_atom_site_label_2
_geom_bond_site_symmetry_2
_geom_bond_distance
_geom_bond_publ_flag
Cu1 . Cu2 . 3.1316(16) yes
Cu1 . O2 . 1.883(5) yes
Cu1 . O3 . 1.941(5) yes
Cu1 . N1 . 1.915(6) yes
Cu1 . N2 . 1.906(6) yes
Cu2 . O2 . 2.376(5) yes
Cu2 . O3 . 1.976(5) yes
Cu2 . O4 . 2.342(5) yes
Cu2 . O5 . 1.954(5) yes
Cu2 . O6 . 1.952(6) yes
Cl1 . C23 . 1.680(13) yes
F1 . C18 . 1.229(15) yes
F2 . C18 . 1.354(15) yes
F3 . C18 . 1.32(2) yes
F4 . C22 . 1.295(12) yes
F5 . C22 . 1.275(14) yes
F6 . C22 . 1.323(13) yes
O1 . C7 . 1.291(8) yes
O2 . C1 . 1.334(8) yes
O3 . C16 . 1.332(9) yes
O4 . C15 . 1.37(1) yes
O4 . C17 . 1.411(8) yes
O5 . C19 . 1.252(9) yes
O6 . C21 . 1.245(9) yes
N1 . C7 . 1.314(9) yes
N1 . C8 . 1.429(9) yes
N2 . C9 . 1.487(8) yes
N2 . C10 . 1.293(9) yes
C1 . C2 . 1.40(1) yes
C1 . C6 . 1.41(1) yes
C2 . C3 . 1.381(11) yes
C2 . H1 . 0.95(1) no
C3 . C4 . 1.37(1) yes
C3 . H2 . 0.95(1) no
C4 . C5 . 1.37(1) yes
C4 . H3 . 0.95(1) no
C5 . C6 . 1.398(9) yes
C5 . H4 . 0.95(1) no
C6 . C7 . 1.49(1) yes
C8 . C9 . 1.518(9) yes
C8 . H5 . 0.95(1) no
C8 . H6 . 0.95(2) no
C9 . H7 . 0.95(1) no
C9 . H8 . 0.95(1) no
C10 . C11 . 1.46(1) yes
C10 . H9 . 0.95(1) no
C11 . C12 . 1.410(11) yes
C11 . C16 . 1.401(11) yes
C12 . C13 . 1.369(11) yes
C12 . H10 . 0.95(1) no
C13 . C14 . 1.368(11) yes
C13 . H11 . 0.95(1) no
C14 . C15 . 1.392(11) yes
C14 . H12 . 0.95(2) no
C15 . C16 . 1.39(1) yes
C17 . H13 . 0.95(1) no
C17 . H14 . 0.95(1) no
C17 . H15 . 0.95(1) no
C18 . C19 . 1.535(16) yes
C19 . C20 . 1.414(12) yes
C20 . C21 . 1.340(11) yes
C20 . H16 . 0.95(1) no
C21 . C22 . 1.488(12) yes
C23 . H17 . 1.192(3) no
Cl1 . H17 . 2.104(14) no
C14 . C17 . 2.849(14) yes
C15 . C17 . 2.412(12) yes
C17 . H12 . 2.561(14) no
C17 . H13 . 0.9500(5) no
C17 . H14 . 0.9499(2) no
C17 . H15 . 0.9500(4) no
Cu2 . C21 . 2.884(9) yes
C20 . C21 . 1.340(11) yes
C21 . C22 . 1.488(12) yes
C12 . C16 . 2.415(13) yes
C16 . H12 . 3.288(11) no
C13 . C16 . 2.796(13) yes
F6 . C20 . 3.322(11) yes
O6 . C20 . 2.32(1) yes
C20 . H16 . 0.9500(3) no
C7 . C8 . 2.357(11) yes
C8 . H7 . 2.043(9) no
H7 . H8 . 1.5512(4) no
C18 . C19 . 1.535(16) yes
C12 . C13 . 1.369(11) yes
C13 . H12 . 2.025(11) no
H12 . H13 . 1.869(14) no
Cu1 . N1 . 1.915(6) yes
Cu1 . C1 . 2.853(9) yes
Cu1 . C10 . 2.886(9) yes
Cu1 . C11 . 3.285(8) yes
Cu1 . C16 . 2.932(8) yes
F1 . F2 . 2.075(13) yes
F1 . C20 . 2.801(12) yes
F3 . C18 . 1.32(2) yes
Cu1 . O3 . 1.941(5) yes
O3 . C10 . 2.96(1) yes
O3 . C11 . 2.40(1) yes
O3 . C15 . 2.338(9) yes
O3 . C16 . 1.332(9) yes
O3 . C15 . 2.338(9) yes
O4 . C14 . 2.433(11) yes
O4 . H14 . 1.937(9) no
Cu1 . N2 . 1.906(6) yes
N1 . N2 . 2.596(9) yes
N2 . C10 . 1.293(9) yes
N2 . C11 . 2.43(1) yes
N2 . C16 . 2.97(1) yes
C9 . C10 . 2.407(11) yes
C10 . H9 . 0.9500(3) no
C11 . H9 . 2.089(11) no
C12 . H9 . 2.592(13) no
C16 . H9 . 3.359(12) no
C18 . C19 . 1.535(16) yes
C11 . C14 . 2.798(12) yes
C12 . C14 . 2.374(13) yes
C13 . C14 . 1.368(11) yes
C14 . C15 . 1.392(11) yes
C14 . C16 . 2.436(11) yes
C14 . C17 . 2.849(14) yes
C15 . H14 . 3.104(13) no
C17 . H14 . 0.9499(2) no
C18 . C19 . 1.535(16) yes
F3 . C20 . 3.485(15) yes
C2 . C3 . 1.381(11) yes
C2 . H3 . 3.253(12) no
C20 . C22 . 2.423(15) yes
C21 . C22 . 1.488(12) yes
C3 . H3 . 2.017(11) no
C3 . C4 . 1.37(1) yes
C4 . H3 . 0.9500(4) no
C8 . C10 . 3.557(12) yes
C11 . C15 . 2.391(12) yes
C15 . H15 . 2.907(12) no
C15 . C16 . 1.39(1) yes
O4 . C17 . 1.411(8) yes
C14 . C17 . 2.849(14) yes
C17 . H14 . 0.9499(2) no
C18 . C19 . 1.535(16) yes
C3 . H2 . 0.9500(3) no
C23 . H2 . 3.531(8) no
H2 . H3 . 2.30(1) no
O4 . H15 . 1.952(8) no
C14 . H15 . 3.318(13) no
H14 . H15 . 1.5512(5) no

loop_
_geom_contact_atom_site_label_1
_geom_contact_site_symmetry_1
_geom_contact_atom_site_label_2
_geom_contact_site_symmetry_2
_geom_contact_distance
_geom_contact_publ_flag
Cu1 . Cu2 . 3.1316(16) yes
Cu1 . O1 2_666 3.554(5) yes
Cu1 . O2 . 1.883(5) yes
Cu1 . O3 . 1.941(5) yes
Cu1 . N1 . 1.915(6) yes
Cu1 . N2 . 1.906(6) yes
Cu1 . C1 . 2.853(9) yes
Cu1 . C6 . 3.229(8) yes
Cu1 . C6 2_666 3.324(7) yes
Cu1 . C7 . 2.879(9) yes
Cu1 . C7 2_666 3.383(7) yes
Cu1 . C8 . 2.793(8) yes
Cu1 . C9 . 2.826(8) yes
Cu1 . C10 . 2.886(9) yes
Cu1 . C11 . 3.285(8) yes
Cu1 . C12 2_656 3.480(9) yes
Cu1 . C16 . 2.932(8) yes
Cu1 . H5 . 3.135(8) no
Cu1 . H6 . 3.598(8) no
Cu1 . H7 . 3.198(8) no
Cu1 . H10 2_656 3.58(1) no
Cu2 . O1 2_666 1.947(5) yes
Cu2 . O2 . 2.376(5) yes
Cu2 . O3 . 1.976(5) yes
Cu2 . O4 . 2.342(5) yes
Cu2 . O5 . 1.954(5) yes
Cu2 . O6 . 1.952(6) yes
Cu2 . N1 2_666 3.592(7) yes
Cu2 . C1 . 3.513(8) yes
Cu2 . C7 2_666 2.887(8) yes
Cu2 . C8 2_666 3.545(8) yes
Cu2 . C15 . 3.076(9) yes
Cu2 . C16 . 2.893(9) yes
Cu2 . C17 . 3.381(8) yes
Cu2 . C19 . 2.868(9) yes
Cu2 . C20 . 3.297(9) yes
Cu2 . C21 . 2.884(9) yes
Cu2 . H1 . 3.476(9) no
Cu2 . H5 2_666 3.092(8) no
Cu2 . H6 2_666 3.464(8) no
Cu2 . H14 . 3.553(8) no
Cu2 . H15 . 3.497(7) no
Cl1 . C23 . 1.680(13) yes
Cl1 . H2 . 3.594(16) no
Cl1 . H14 3_655 3.244(17) no
Cl1 . H17 . 2.104(14) no
Cl1 . H17 2_665 2.016(13) no
F1 . F2 . 2.075(13) yes
F1 . F3 . 2.096(15) yes
F1 . F5 3_645 3.392(12) yes
F1 . O5 . 3.468(9) yes
F1 . C3 3_645 3.484(13) yes
F1 . C18 . 1.229(15) yes
F1 . C19 . 2.401(11) yes
F1 . C20 . 2.801(12) yes
F1 . H1 3_645 3.108(13) no
F1 . H2 3_645 2.830(13) no
F1 . H16 . 2.485(13) no
F2 . F3 . 2.028(16) yes
F2 . F4 3_645 3.317(12) yes
F2 . F5 3_645 3.461(12) yes
F2 . F6 4_454 3.418(11) yes
F2 . O5 . 2.750(8) yes
F2 . C18 . 1.354(15) yes
F2 . C19 . 2.319(11) yes
F2 . C20 . 3.408(13) yes
F2 . H10 2_656 2.878(15) no
F2 . H16 . 3.591(14) no
F3 . F4 3_645 3.335(14) yes
F3 . O5 . 2.706(9) yes
F3 . C18 . 1.32(2) yes
F3 . C19 . 2.357(14) yes
F3 . C20 . 3.485(15) yes
F3 . H9 2_656 2.788(15) no
F3 . H10 2_656 3.156(17) no
F3 . H16 3_645 3.007(13) no
F4 . F5 . 2.078(11) yes
F4 . F5 2_766 3.40(1) yes
F4 . F6 . 2.03(1) yes
F4 . F6 2_766 3.135(9) yes
F4 . O6 . 3.447(9) yes
F4 . C20 . 2.689(11) yes
F4 . C21 . 2.366(11) yes
F4 . C22 . 1.295(12) yes
F4 . C22 2_766 3.587(12) yes
F4 . H2 3_645 3.537(13) no
F4 . H3 3_645 3.447(12) no
F4 . H16 . 2.332(12) no
F5 . F6 . 2.081(12) yes
F5 . O6 . 2.730(9) yes
F5 . C20 . 3.325(14) yes
F5 . C21 . 2.305(12) yes
F5 . C22 . 1.275(14) yes
F5 . H3 4_565 3.597(12) no
F5 . H6 2_666 3.281(11) no
F5 . H16 . 3.478(14) no
F6 . O6 . 2.753(8) yes
F6 . C13 3_656 3.584(13) yes
F6 . C20 . 3.322(11) yes
F6 . C21 . 2.32(1) yes
F6 . C22 . 1.323(13) yes
F6 . H10 3_656 3.541(12) no
F6 . H11 3_656 2.985(13) no
F6 . H16 . 3.498(11) no
F6 . H17 4_555 3.31(1) no
O1 . O2 2_666 3.146(7) yes
O1 . O3 2_666 2.825(7) yes
O1 . O4 2_666 3.094(7) yes
O1 . O6 2_666 2.728(8) yes
O1 . N1 . 2.285(8) yes
O1 . C5 . 2.73(1) yes
O1 . C6 . 2.375(9) yes
O1 . C7 . 1.291(8) yes
O1 . C8 . 2.696(9) yes
O1 . C14 4_454 3.333(9) yes
O1 . C15 2_666 3.50(1) yes
O1 . C16 2_666 3.35(1) yes
O1 . H4 . 2.38(1) no
O1 . H5 . 2.804(9) no
O1 . H6 . 2.511(9) no
O1 . H12 4_454 2.454(9) no
O1 . H13 4_454 3.09(1) no
O1 . H15 2_666 3.562(9) no
O2 . O3 . 2.579(7) yes
O2 . O5 . 2.970(7) yes
O2 . N1 . 2.836(7) yes
O2 . N1 2_666 3.308(8) yes
O2 . C1 . 1.334(8) yes
O2 . C2 . 2.33(1) yes
O2 . C3 . 3.596(11) yes
O2 . C6 . 2.424(9) yes
O2 . C7 . 3.008(9) yes
O2 . C7 2_666 3.097(8) yes
O2 . C8 2_666 3.521(9) yes
O2 . H1 . 2.51(1) no
O2 . H5 2_666 2.855(9) no
O3 . O4 . 2.588(6) yes
O3 . O5 . 2.781(7) yes
O3 . N2 . 2.793(7) yes
O3 . C5 2_666 3.500(8) yes
O3 . C6 2_666 3.559(9) yes
O3 . C7 2_666 3.36(1) yes
O3 . C10 . 2.96(1) yes
O3 . C10 2_656 3.38(1) yes
O3 . C11 . 2.40(1) yes
O3 . C11 2_656 3.392(9) yes
O3 . C12 2_656 3.47(1) yes
O3 . C15 . 2.338(9) yes
O3 . C16 . 1.332(9) yes
O3 . H4 2_666 3.254(8) no
O3 . H9 2_656 3.291(9) no
O3 . H10 2_656 3.40(1) no
O4 . O5 . 3.066(7) yes
O4 . O6 . 3.210(8) yes
O4 . C14 . 2.433(11) yes
O4 . C15 . 1.37(1) yes
O4 . C16 . 2.315(9) yes
O4 . C17 . 1.411(8) yes
O4 . H4 2_666 3.52(1) no
O4 . H7 2_656 3.29(1) no
O4 . H9 2_656 3.563(9) no
O4 . H12 . 2.651(11) no
O4 . H13 . 1.949(8) no
O4 . H14 . 1.937(9) no
O4 . H15 . 1.952(8) no
O5 . O6 . 2.747(7) yes
O5 . C18 . 2.357(16) yes
O5 . C19 . 1.252(9) yes
O5 . C20 . 2.40(1) yes
O5 . C21 . 2.86(1) yes
O5 . H1 . 3.294(12) no
O5 . H9 2_656 2.912(11) no
O5 . H10 2_656 2.995(11) no
O5 . H16 . 3.22(1) no
O6 . C8 2_666 3.28(1) yes
O6 . C17 . 3.502(11) yes
O6 . C19 . 2.835(11) yes
O6 . C20 . 2.32(1) yes
O6 . C21 . 1.245(9) yes
O6 . C22 . 2.297(12) yes
O6 . H1 . 3.54(1) no
O6 . H5 2_666 2.89(1) no
O6 . H6 2_666 2.83(1) no
O6 . H11 3_656 3.177(11) no
O6 . H14 . 3.349(11) no
O6 . H15 . 3.333(11) no
O6 . H16 . 3.15(1) no
N1 . N2 . 2.596(9) yes
N1 . C1 . 2.97(1) yes
N1 . C1 2_666 3.518(9) yes
N1 . C6 . 2.42(1) yes
N1 . C7 . 1.314(9) yes
N1 . C8 . 1.429(9) yes
N1 . C9 . 2.406(11) yes
N1 . H5 . 1.951(9) no
N1 . H6 . 1.970(8) no
N1 . H7 . 2.74(1) no
N1 . H8 . 3.204(11) no
N1 . H12 4_454 3.52(1) no
N1 . H13 4_454 3.36(1) no
N1 . H15 4_454 3.329(11) no
N2 . C8 . 2.41(1) yes
N2 . C9 . 1.487(8) yes
N2 . C10 . 1.293(9) yes
N2 . C11 . 2.43(1) yes
N2 . C15 2_656 3.50(1) yes
N2 . C16 . 2.97(1) yes
N2 . C16 2_656 3.52(1) yes
N2 . H5 . 2.72(1) no
N2 . H6 . 3.22(1) no
N2 . H7 . 2.024(9) no
N2 . H8 . 2.024(9) no
N2 . H9 . 1.93(1) no
